data_7000080
loop_
_publ_author_name
'Duraczy\'nska, Dorota'
'Nelson, John H.'

_publ_section_title
;
 Phosphaallyl complexes of Ru(II) derived from
 dicyclohexylvinylphosphine (DCVP).
;
_journal_issue 1
_journal_name_full 'Dalton transactions (Cambridge, England : 2003)'
_journal_page_first 92
_journal_page_last 103
_journal_paper_doi 10.1039/b413446j
_journal_year 2005
_chemical_formula_sum 'C37 H41 F6 O P3 Ru'
_chemical_formula_weight 809.68
_chemical_name_common 14A
_chemical_name_systematic
;
?
;
_space_group_IT_number 14
_symmetry_cell_setting monoclinic
_symmetry_space_group_name_Hall '-P 2yn'
_symmetry_space_group_name_H-M 'P 1 21/n 1'
_atom_sites_solution_hydrogens geom
_atom_sites_solution_primary direct
_atom_sites_solution_secondary difmap
_audit_creation_method SHELXL-97
_cell_angle_alpha 90.00
_cell_angle_beta 94.171(15)
_cell_angle_gamma 90.00
_cell_formula_units_Z 4
_cell_length_a 11.119(2)
_cell_length_b 27.564(5)
_cell_length_c 12.1072(19)
_cell_measurement_reflns_used 27
_cell_measurement_temperature 298(2)
_cell_measurement_theta_max 12.52
_cell_measurement_theta_min 4.78
_cell_volume 3700.8(11)
_computing_cell_refinement 'Bruker XSCANS'
_computing_data_collection 'Bruker XSCANS'
_computing_data_reduction 'Bruker SHELXTL'
_computing_molecular_graphics 'Bruker SHELXTL'
_computing_publication_material 'Bruker SHELXTL'
_computing_structure_refinement 'SHELXL-97 (Sheldrick, 1997)'
_computing_structure_solution 'SHELXS-97 (Sheldrick, 1990)'
_diffrn_ambient_temperature 298(2)
_diffrn_measured_fraction_theta_full 0.861
_diffrn_measured_fraction_theta_max 0.861
_diffrn_measurement_device_type 'Bruker P4'
_diffrn_measurement_method '\w scans'
_diffrn_radiation_monochromator graphite
_diffrn_radiation_source 'fine-focus sealed tube'
_diffrn_radiation_type MoK\a
_diffrn_radiation_wavelength 0.71073
_diffrn_reflns_av_R_equivalents 0.0637
_diffrn_reflns_av_sigmaI/netI 0.1288
_diffrn_reflns_limit_h_max 1
_diffrn_reflns_limit_h_min -13
_diffrn_reflns_limit_k_max 1
_diffrn_reflns_limit_k_min -32
_diffrn_reflns_limit_l_max 14
_diffrn_reflns_limit_l_min -14
_diffrn_reflns_number 7946
_diffrn_reflns_theta_full 25.00
_diffrn_reflns_theta_max 25.00
_diffrn_reflns_theta_min 1.84
_diffrn_standards_interval_count 97
_diffrn_standards_number 3
_exptl_absorpt_coefficient_mu 0.612
_exptl_absorpt_correction_T_max 0.9611
_exptl_absorpt_correction_T_min 0.8982
_exptl_absorpt_correction_type empirical
_exptl_crystal_colour colorless
_exptl_crystal_density_diffrn 1.453
_exptl_crystal_density_method 'not measured'
_exptl_crystal_description rod
_exptl_crystal_F_000 1656
_exptl_crystal_size_max .48
_exptl_crystal_size_mid .38
_exptl_crystal_size_min .36
_refine_diff_density_max 0.725
_refine_diff_density_min -0.540
_refine_diff_density_rms 0.095
_refine_ls_extinction_method none
_refine_ls_goodness_of_fit_ref 1.020
_refine_ls_hydrogen_treatment mixed
_refine_ls_matrix_type full
_refine_ls_number_parameters 433
_refine_ls_number_reflns 6514
_refine_ls_number_restraints 0
_refine_ls_restrained_S_all 1.020
_refine_ls_R_factor_all 0.1451
_refine_ls_R_factor_gt 0.0684
_refine_ls_shift/su_max 0.001
_refine_ls_shift/su_mean 0.000
_refine_ls_structure_factor_coef Fsqd
_refine_ls_weighting_details 'calc w=1/[\s^2^(Fo^2^)+(0.0660P)^2^+0.0000P] where P=(Fo^2^+2Fc^2^)/3'
_refine_ls_weighting_scheme calc
_refine_ls_wR_factor_gt 0.1325
_refine_ls_wR_factor_ref 0.1622
_reflns_number_gt 3668
_reflns_number_total 6514
_reflns_threshold_expression >2sigma(I)
_cod_data_source_file b413446j.txt
_cod_data_source_block jhn492a
_cod_depositor_comments
;
The following automatic conversions were performed:
'_symmetry_cell_setting' value 'Monoclinic' changed to 'monoclinic'
according to '/home/saulius/struct/CIF-dictionaries/cif_core.dic'
dictionary named 'cif_core.dic' version 2.4.1 from 2010-06-29.

Automatic conversion script
Id: cif_fix_enum 1527 2010-12-29 10:47:43Z saulius 
;
_cod_original_cell_volume 3700.7(11)
_cod_original_sg_symbol_H-M P2(1)/n
_cod_database_code 7000080

loop_
_symmetry_equiv_pos_as_xyz
'x, y, z'
'-x+1/2, y+1/2, -z+1/2'
'-x, -y, -z'
'x-1/2, -y-1/2, z-1/2'

loop_
_atom_site_label
_atom_site_type_symbol
_atom_site_fract_x
_atom_site_fract_y
_atom_site_fract_z
_atom_site_U_iso_or_equiv
_atom_site_adp_type
_atom_site_occupancy
_atom_site_symmetry_multiplicity
_atom_site_calc_flag
_atom_site_refinement_flags
_atom_site_disorder_assembly
_atom_site_disorder_group
Ru1 Ru 0.82618(5) 0.86297(2) 0.57251(5) 0.03322(19) Uani 1 1 d . . .
P1 P 0.81118(17) 0.90946(7) 0.72888(16) 0.0353(5) Uani 1 1 d . . .
P2 P 0.68855(17) 0.92065(7) 0.50283(16) 0.0344(5) Uani 1 1 d . . .
C1 C 0.7545(10) 0.7977(3) 0.4755(10) 0.077(4) Uani 1 1 d . . .
C2 C 0.8793(9) 0.7992(3) 0.4740(7) 0.054(2) Uani 1 1 d . . .
C3 C 0.9321(8) 0.7933(3) 0.5811(8) 0.054(2) Uani 1 1 d . . .
C4 C 0.8415(12) 0.7880(3) 0.6506(7) 0.069(3) Uani 1 1 d . . .
C5 C 0.7305(9) 0.7916(3) 0.5908(12) 0.077(4) Uani 1 1 d . . .
C6 C 0.6661(14) 0.7961(4) 0.3761(13) 0.223(11) Uani 1 1 d . . .
H6A H 0.6517 0.7630 0.3545 0.334 Uiso 1 1 calc R . .
H6B H 0.6983 0.8135 0.3162 0.334 Uiso 1 1 calc R . .
H6C H 0.5916 0.8108 0.3939 0.334 Uiso 1 1 calc R . .
C7 C 0.9506(14) 0.8006(4) 0.3704(10) 0.149(7) Uani 1 1 d . . .
H7A H 0.9604 0.7682 0.3434 0.223 Uiso 1 1 calc R . .
H7B H 1.0284 0.8147 0.3886 0.223 Uiso 1 1 calc R . .
H7C H 0.9076 0.8197 0.3142 0.223 Uiso 1 1 calc R . .
C8 C 1.0646(9) 0.7871(4) 0.6140(12) 0.135(6) Uani 1 1 d . . .
H8A H 1.0853 0.7534 0.6112 0.203 Uiso 1 1 calc R . .
H8B H 1.0819 0.7991 0.6879 0.203 Uiso 1 1 calc R . .
H8C H 1.1109 0.8050 0.5638 0.203 Uiso 1 1 calc R . .
C9 C 0.8557(16) 0.7709(4) 0.7705(9) 0.174(8) Uani 1 1 d . . .
H9A H 0.8589 0.7361 0.7724 0.261 Uiso 1 1 calc R . .
H9B H 0.7882 0.7819 0.8089 0.261 Uiso 1 1 calc R . .
H9C H 0.9289 0.7839 0.8057 0.261 Uiso 1 1 calc R . .
C10 C 0.6077(12) 0.7789(4) 0.6322(19) 0.245(12) Uani 1 1 d . . .
H10A H 0.5976 0.7443 0.6321 0.368 Uiso 1 1 calc R . .
H10B H 0.5451 0.7935 0.5844 0.368 Uiso 1 1 calc R . .
H10C H 0.6034 0.7911 0.7061 0.368 Uiso 1 1 calc R . .
C11 C 0.6687(6) 0.9441(3) 0.7264(6) 0.0362(18) Uani 1 1 d . . .
H11A H 0.5956 0.9247 0.7320 0.043 Uiso 1 1 calc R . .
C12 C 0.6832(6) 0.9681(3) 0.6109(6) 0.0375(18) Uani 1 1 d . . .
H12A H 0.6190 0.9917 0.5922 0.045 Uiso 1 1 calc R . .
C13 C 0.8100(6) 0.9929(2) 0.6209(6) 0.0377(18) Uani 1 1 d . . .
H13A H 0.8554 0.9847 0.5581 0.045 Uiso 1 1 calc R . .
H13B H 0.8023 1.0279 0.6249 0.045 Uiso 1 1 calc R . .
C14 C 0.8724(6) 0.9724(2) 0.7295(6) 0.0362(18) Uani 1 1 d . . .
H14A H 0.9605 0.9749 0.7360 0.043 Uiso 1 1 calc R . .
C15 C 0.8091(7) 0.9962(3) 0.8220(6) 0.044(2) Uani 1 1 d . . .
C16 C 0.8681(8) 1.0360(3) 0.8894(7) 0.057(2) Uani 1 1 d . . .
H16A H 0.8151 1.0467 0.9436 0.086 Uiso 1 1 calc R . .
H16B H 0.8853 1.0626 0.8420 0.086 Uiso 1 1 calc R . .
H16C H 0.9418 1.0243 0.9261 0.086 Uiso 1 1 calc R . .
C17 C 0.6942(7) 0.9817(3) 0.8176(6) 0.0409(19) Uani 1 1 d . . .
C18 C 0.5948(7) 0.9975(3) 0.8862(7) 0.058(2) Uani 1 1 d . . .
H18A H 0.6250 1.0211 0.9394 0.087 Uiso 1 1 calc R . .
H18B H 0.5648 0.9699 0.9242 0.087 Uiso 1 1 calc R . .
H18C H 0.5307 1.0115 0.8392 0.087 Uiso 1 1 calc R . .
C19 C 0.8455(7) 0.8838(3) 0.8643(6) 0.0382(18) Uani 1 1 d . . .
C20 C 0.9647(8) 0.8760(3) 0.9021(7) 0.056(2) Uani 1 1 d . . .
H20A H 1.0260 0.8871 0.8602 0.067 Uiso 1 1 calc R . .
C21 C 0.9942(9) 0.8523(3) 0.9995(8) 0.069(3) Uani 1 1 d . . .
H21A H 1.0745 0.8480 1.0247 0.083 Uiso 1 1 calc R . .
C22 C 0.9047(11) 0.8353(4) 1.0587(8) 0.076(3) Uani 1 1 d . . .
H22A H 0.9249 0.8177 1.1229 0.092 Uiso 1 1 calc R . .
C23 C 0.7856(10) 0.8430(4) 1.0276(8) 0.073(3) Uani 1 1 d . . .
H23A H 0.7265 0.8319 1.0719 0.088 Uiso 1 1 calc R . .
C24 C 0.7528(7) 0.8676(3) 0.9288(6) 0.049(2) Uani 1 1 d . . .
H24A H 0.6722 0.8732 0.9064 0.059 Uiso 1 1 calc R . .
C25 C 0.7268(7) 0.9550(3) 0.3799(6) 0.0421(19) Uani 1 1 d . . .
C26 C 0.7864(7) 0.9319(3) 0.2990(6) 0.053(2) Uani 1 1 d . . .
H26A H 0.8111 0.8999 0.3092 0.064 Uiso 1 1 calc R . .
C27 C 0.8098(8) 0.9561(4) 0.2025(7) 0.067(3) Uani 1 1 d . . .
H27A H 0.8488 0.9403 0.1474 0.080 Uiso 1 1 calc R . .
C28 C 0.7749(8) 1.0034(4) 0.1889(7) 0.063(3) Uani 1 1 d . . .
H28A H 0.7904 1.0198 0.1244 0.076 Uiso 1 1 calc R . .
C29 C 0.7176(8) 1.0267(3) 0.2695(8) 0.064(3) Uani 1 1 d . . .
H29A H 0.6961 1.0592 0.2607 0.077 Uiso 1 1 calc R . .
C30 C 0.6915(7) 1.0019(3) 0.3647(7) 0.055(2) Uani 1 1 d . . .
H30A H 0.6498 1.0175 0.4184 0.066 Uiso 1 1 calc R . .
C31 C 0.5319(7) 0.9025(3) 0.4627(7) 0.0418(19) Uani 1 1 d . . .
C32 C 0.4876(8) 0.9035(3) 0.3544(8) 0.059(2) Uani 1 1 d . . .
H32A H 0.5351 0.9158 0.3008 0.071 Uiso 1 1 calc R . .
C33 C 0.3727(9) 0.8864(4) 0.3235(9) 0.078(3) Uani 1 1 d . . .
H33A H 0.3447 0.8860 0.2492 0.094 Uiso 1 1 calc R . .
C34 C 0.3004(9) 0.8701(4) 0.4027(11) 0.089(4) Uani 1 1 d . . .
H34A H 0.2226 0.8595 0.3823 0.107 Uiso 1 1 calc R . .
C35 C 0.3421(8) 0.8695(4) 0.5109(10) 0.083(3) Uani 1 1 d . . .
H35A H 0.2920 0.8591 0.5644 0.100 Uiso 1 1 calc R . .
C36 C 0.4594(8) 0.8844(3) 0.5426(8) 0.063(3) Uani 1 1 d . . .
H36A H 0.4891 0.8823 0.6163 0.075 Uiso 1 1 calc R . .
C37 C 0.9560(7) 0.9006(3) 0.5335(6) 0.0417(19) Uani 1 1 d . . .
O1 O 1.0398(5) 0.9200(2) 0.5077(6) 0.076(2) Uani 1 1 d . . .
P3 P 0.3729(3) 0.84820(9) 0.9270(3) 0.0790(9) Uani 1 1 d . . .
F1 F 0.3127(10) 0.8157(4) 0.8430(10) 0.228(5) Uani 1 1 d . . .
F2 F 0.3054(8) 0.8204(3) 1.0141(10) 0.204(5) Uani 1 1 d . . .
F3 F 0.4428(11) 0.8819(4) 1.0123(9) 0.223(5) Uani 1 1 d . . .
F4 F 0.4428(6) 0.8753(3) 0.8375(6) 0.135(3) Uani 1 1 d . . .
F5 F 0.2716(7) 0.8855(3) 0.9145(9) 0.179(4) Uani 1 1 d . . .
F6 F 0.4778(6) 0.8125(2) 0.9475(8) 0.152(3) Uani 1 1 d . . .

loop_
_atom_site_aniso_label
_atom_site_aniso_U_11
_atom_site_aniso_U_22
_atom_site_aniso_U_33
_atom_site_aniso_U_23
_atom_site_aniso_U_13
_atom_site_aniso_U_12
Ru1 0.0340(3) 0.0263(3) 0.0403(3) 0.0011(3) 0.0094(2) -0.0012(3)
P1 0.0360(11) 0.0308(10) 0.0396(11) 0.0001(9) 0.0068(9) -0.0015(9)
P2 0.0333(11) 0.0322(11) 0.0384(11) 0.0027(9) 0.0081(9) -0.0010(9)
C1 0.086(8) 0.024(5) 0.111(9) -0.024(5) -0.058(8) 0.019(5)
C2 0.084(7) 0.028(4) 0.052(6) -0.003(4) 0.024(5) 0.009(5)
C3 0.058(6) 0.031(4) 0.071(6) -0.004(5) 0.003(5) 0.007(4)
C4 0.131(10) 0.026(5) 0.050(6) 0.006(4) 0.016(7) -0.002(6)
C5 0.057(6) 0.023(5) 0.157(12) -0.020(6) 0.055(8) -0.011(5)
C6 0.28(2) 0.062(8) 0.28(2) -0.083(11) -0.248(18) 0.070(11)
C7 0.284(19) 0.062(7) 0.120(10) 0.005(7) 0.143(12) 0.036(10)
C8 0.061(7) 0.063(7) 0.272(17) -0.035(9) -0.060(9) 0.030(6)
C9 0.40(3) 0.051(7) 0.071(8) 0.018(6) 0.038(12) 0.065(11)
C10 0.135(13) 0.058(8) 0.57(4) -0.024(14) 0.225(19) -0.033(8)
C11 0.037(4) 0.037(4) 0.035(4) 0.001(4) 0.008(4) -0.003(4)
C12 0.037(4) 0.036(4) 0.040(4) 0.001(4) 0.010(4) 0.001(4)
C13 0.049(5) 0.024(4) 0.042(4) 0.001(3) 0.013(4) 0.003(4)
C14 0.030(4) 0.032(4) 0.047(5) -0.002(4) 0.010(4) -0.009(3)
C15 0.048(5) 0.036(4) 0.050(5) -0.002(4) 0.017(4) 0.002(4)
C16 0.061(6) 0.054(5) 0.058(6) -0.020(5) 0.008(5) -0.005(5)
C17 0.052(5) 0.031(4) 0.041(5) 0.000(4) 0.015(4) 0.003(4)
C18 0.058(6) 0.070(6) 0.048(5) -0.013(5) 0.016(5) 0.007(5)
C19 0.041(5) 0.039(4) 0.034(4) 0.000(4) 0.003(4) -0.004(4)
C20 0.053(6) 0.067(6) 0.045(5) 0.017(4) -0.009(4) -0.002(5)
C21 0.069(7) 0.078(7) 0.058(6) 0.013(5) -0.010(5) 0.011(6)
C22 0.100(9) 0.082(8) 0.046(6) 0.014(5) -0.006(6) 0.020(7)
C23 0.088(8) 0.078(7) 0.056(6) 0.015(5) 0.023(6) 0.010(6)
C24 0.058(5) 0.045(5) 0.044(5) 0.001(4) 0.007(4) 0.009(5)
C25 0.046(5) 0.044(5) 0.036(4) 0.004(4) 0.001(4) -0.002(4)
C26 0.066(6) 0.048(5) 0.046(5) 0.005(4) 0.010(5) -0.001(5)
C27 0.073(7) 0.085(7) 0.046(6) 0.002(5) 0.021(5) 0.006(6)
C28 0.062(6) 0.083(7) 0.045(5) 0.029(5) 0.010(5) -0.003(6)
C29 0.074(7) 0.051(6) 0.066(6) 0.020(5) 0.006(6) 0.003(5)
C30 0.056(6) 0.053(5) 0.058(6) 0.014(5) 0.021(5) 0.015(5)
C31 0.035(4) 0.034(4) 0.057(5) -0.004(4) 0.005(4) 0.002(4)
C32 0.050(6) 0.063(6) 0.063(6) 0.012(5) -0.006(5) -0.006(5)
C33 0.058(7) 0.083(8) 0.090(8) 0.010(6) -0.018(6) -0.017(6)
C34 0.044(6) 0.089(9) 0.132(11) -0.022(8) -0.002(7) -0.011(6)
C35 0.054(6) 0.093(8) 0.108(9) -0.036(7) 0.034(6) -0.038(6)
C36 0.049(6) 0.068(6) 0.073(6) -0.017(5) 0.016(5) -0.009(5)
C37 0.044(5) 0.034(4) 0.048(5) 0.002(4) 0.012(4) 0.005(4)
O1 0.052(4) 0.064(4) 0.117(6) 0.002(4) 0.044(4) -0.012(3)
P3 0.074(2) 0.0434(15) 0.123(3) 0.0167(16) 0.0347(19) 0.0005(14)
F1 0.239(12) 0.212(11) 0.220(11) -0.068(9) -0.081(9) -0.066(9)
F2 0.160(8) 0.164(8) 0.303(13) 0.137(9) 0.115(8) 0.031(7)
F3 0.305(15) 0.151(9) 0.214(11) -0.072(8) 0.021(10) -0.048(9)
F4 0.100(5) 0.155(7) 0.159(6) 0.087(6) 0.058(5) 0.019(5)
F5 0.112(6) 0.094(5) 0.344(13) 0.100(7) 0.112(7) 0.047(5)
F6 0.099(5) 0.086(5) 0.270(10) 0.052(6) 0.016(6) 0.024(4)

loop_
_atom_type_symbol
_atom_type_description
_atom_type_scat_dispersion_real
_atom_type_scat_dispersion_imag
_atom_type_scat_source
C C 0.0033 0.0016 'International Tables Vol C Tables 4.2.6.8 and 6.1.1.4'
H H 0.0000 0.0000 'International Tables Vol C Tables 4.2.6.8 and 6.1.1.4'
O O 0.0106 0.0060 'International Tables Vol C Tables 4.2.6.8 and 6.1.1.4'
F F 0.0171 0.0103 'International Tables Vol C Tables 4.2.6.8 and 6.1.1.4'
P P 0.1023 0.0942 'International Tables Vol C Tables 4.2.6.8 and 6.1.1.4'
Ru Ru -1.2594 0.8363 'International Tables Vol C Tables 4.2.6.8 and 6.1.1.4'

loop_
_geom_angle_atom_site_label_1
_geom_angle_atom_site_label_2
_geom_angle_atom_site_label_3
_geom_angle
_geom_angle_site_symmetry_1
_geom_angle_site_symmetry_3
_geom_angle_publ_flag
C37 Ru1 C2 93.6(3) . . ?
C37 Ru1 C3 94.2(3) . . ?
C2 Ru1 C3 36.2(3) . . ?
C37 Ru1 C5 152.7(3) . . ?
C2 Ru1 C5 60.6(3) . . ?
C3 Ru1 C5 60.0(3) . . ?
C37 Ru1 C1 124.1(4) . . ?
C2 Ru1 C1 36.1(3) . . ?
C3 Ru1 C1 60.6(3) . . ?
C5 Ru1 C1 37.4(4) . . ?
C37 Ru1 C4 125.1(4) . . ?
C2 Ru1 C4 59.4(3) . . ?
C3 Ru1 C4 35.2(3) . . ?
C5 Ru1 C4 35.7(4) . . ?
C1 Ru1 C4 60.4(3) . . ?
C37 Ru1 P1 90.1(2) . . ?
C2 Ru1 P1 156.5(2) . . ?
C3 Ru1 P1 120.4(3) . . ?
C5 Ru1 P1 110.0(3) . . ?
C1 Ru1 P1 145.7(4) . . ?
C4 Ru1 P1 99.9(2) . . ?
C37 Ru1 P2 91.7(2) . . ?
C2 Ru1 P2 122.6(3) . . ?
C3 Ru1 P2 158.3(2) . . ?
C5 Ru1 P2 109.3(3) . . ?
C1 Ru1 P2 99.1(2) . . ?
C4 Ru1 P2 143.2(3) . . ?
P1 Ru1 P2 80.35(7) . . ?
C19 P1 C11 110.0(3) . . ?
C19 P1 C14 108.0(3) . . ?
C11 P1 C14 80.3(3) . . ?
C19 P1 Ru1 120.5(3) . . ?
C11 P1 Ru1 112.8(2) . . ?
C14 P1 Ru1 118.3(2) . . ?
C25 P2 C31 101.3(4) . . ?
C25 P2 C12 103.2(3) . . ?
C31 P2 C12 107.4(3) . . ?
C25 P2 Ru1 117.5(3) . . ?
C31 P2 Ru1 119.6(2) . . ?
C12 P2 Ru1 106.3(2) . . ?
C2 C1 C5 105.6(8) . . ?
C2 C1 C6 126.0(14) . . ?
C5 C1 C6 127.9(14) . . ?
C2 C1 Ru1 70.7(5) . . ?
C5 C1 Ru1 71.1(5) . . ?
C6 C1 Ru1 128.8(6) . . ?
C1 C2 C3 109.7(8) . . ?
C1 C2 C7 126.0(11) . . ?
C3 C2 C7 123.9(10) . . ?
C1 C2 Ru1 73.3(5) . . ?
C3 C2 Ru1 72.7(5) . . ?
C7 C2 Ru1 126.2(6) . . ?
C4 C3 C2 107.8(8) . . ?
C4 C3 C8 125.1(11) . . ?
C2 C3 C8 126.6(10) . . ?
C4 C3 Ru1 73.3(5) . . ?
C2 C3 Ru1 71.1(5) . . ?
C8 C3 Ru1 127.4(6) . . ?
C3 C4 C5 109.7(8) . . ?
C3 C4 C9 126.2(12) . . ?
C5 C4 C9 123.1(13) . . ?
C3 C4 Ru1 71.5(5) . . ?
C5 C4 Ru1 71.5(5) . . ?
C9 C4 Ru1 132.6(7) . . ?
C4 C5 C1 107.0(8) . . ?
C4 C5 C10 126.4(14) . . ?
C1 C5 C10 125.0(15) . . ?
C4 C5 Ru1 72.8(5) . . ?
C1 C5 Ru1 71.5(5) . . ?
C10 C5 Ru1 132.0(7) . . ?
C17 C11 C12 109.4(6) . . ?
C17 C11 P1 103.1(5) . . ?
C12 C11 P1 95.1(4) . . ?
C13 C12 C11 105.4(6) . . ?
C13 C12 P2 106.7(5) . . ?
C11 C12 P2 110.0(5) . . ?
C14 C13 C12 104.7(5) . . ?
C15 C14 C13 105.5(6) . . ?
C15 C14 P1 102.5(5) . . ?
C13 C14 P1 101.2(5) . . ?
C17 C15 C16 128.6(7) . . ?
C17 C15 C14 109.6(7) . . ?
C16 C15 C14 120.9(7) . . ?
C15 C17 C18 129.4(7) . . ?
C15 C17 C11 111.0(7) . . ?
C18 C17 C11 119.6(7) . . ?
C20 C19 C24 119.2(7) . . ?
C20 C19 P1 119.7(6) . . ?
C24 C19 P1 120.9(6) . . ?
C21 C20 C19 121.5(8) . . ?
C22 C21 C20 118.9(9) . . ?
C21 C22 C23 122.4(9) . . ?
C22 C23 C24 119.9(9) . . ?
C23 C24 C19 118.1(8) . . ?
C30 C25 C26 119.5(8) . . ?
C30 C25 P2 121.2(6) . . ?
C26 C25 P2 119.3(6) . . ?
C25 C26 C27 120.5(8) . . ?
C28 C27 C26 119.4(9) . . ?
C29 C28 C27 120.5(8) . . ?
C28 C29 C30 119.9(9) . . ?
C25 C30 C29 120.3(8) . . ?
C32 C31 C36 119.1(8) . . ?
C32 C31 P2 120.9(6) . . ?
C36 C31 P2 119.8(7) . . ?
C31 C32 C33 120.8(9) . . ?
C34 C33 C32 119.8(10) . . ?
C35 C34 C33 120.2(10) . . ?
C34 C35 C36 120.6(10) . . ?
C35 C36 C31 119.4(9) . . ?
O1 C37 Ru1 174.2(7) . . ?
F1 P3 F5 92.6(6) . . ?
F1 P3 F6 91.3(6) . . ?
F5 P3 F6 175.9(6) . . ?
F1 P3 F2 87.2(6) . . ?
F5 P3 F2 90.6(4) . . ?
F6 P3 F2 88.4(5) . . ?
F1 P3 F3 176.8(7) . . ?
F5 P3 F3 89.6(6) . . ?
F6 P3 F3 86.5(6) . . ?
F2 P3 F3 95.0(7) . . ?
F1 P3 F4 92.0(6) . . ?
F5 P3 F4 90.6(4) . . ?
F6 P3 F4 90.5(4) . . ?
F2 P3 F4 178.6(5) . . ?
F3 P3 F4 85.7(5) . . ?

loop_
_geom_bond_atom_site_label_1
_geom_bond_atom_site_label_2
_geom_bond_distance
_geom_bond_site_symmetry_2
_geom_bond_publ_flag
Ru1 C37 1.865(8) . ?
Ru1 C2 2.229(8) . ?
Ru1 C3 2.250(8) . ?
Ru1 C5 2.256(8) . ?
Ru1 C1 2.262(8) . ?
Ru1 C4 2.273(8) . ?
Ru1 P1 2.302(2) . ?
Ru1 P2 2.322(2) . ?
P1 C19 1.801(7) . ?
P1 C11 1.848(7) . ?
P1 C14 1.864(7) . ?
P2 C25 1.840(8) . ?
P2 C31 1.844(8) . ?
P2 C12 1.854(7) . ?
C1 C2 1.390(13) . ?
C1 C5 1.449(14) . ?
C1 C6 1.498(13) . ?
C2 C3 1.393(12) . ?
C2 C7 1.532(12) . ?
C3 C4 1.367(12) . ?
C3 C8 1.508(12) . ?
C4 C5 1.388(14) . ?
C4 C9 1.524(12) . ?
C5 C10 1.528(13) . ?
C11 C17 1.526(10) . ?
C11 C12 1.567(9) . ?
C12 C13 1.563(9) . ?
C13 C14 1.548(9) . ?
C14 C15 1.514(10) . ?
C15 C17 1.336(10) . ?
C15 C16 1.490(10) . ?
C17 C18 1.495(10) . ?
C19 C20 1.387(10) . ?
C19 C24 1.411(10) . ?
C20 C21 1.367(11) . ?
C21 C22 1.352(13) . ?
C22 C23 1.367(13) . ?
C23 C24 1.400(11) . ?
C25 C30 1.360(10) . ?
C25 C26 1.377(10) . ?
C26 C27 1.387(11) . ?
C27 C28 1.366(12) . ?
C28 C29 1.364(11) . ?
C29 C30 1.389(11) . ?
C31 C32 1.366(11) . ?
C31 C36 1.395(11) . ?
C32 C33 1.388(11) . ?
C33 C34 1.371(13) . ?
C34 C35 1.357(14) . ?
C35 C36 1.394(12) . ?
C37 O1 1.137(8) . ?
P3 F1 1.478(9) . ?
P3 F5 1.524(7) . ?
P3 F6 1.533(7) . ?
P3 F2 1.541(8) . ?
P3 F3 1.555(10) . ?
P3 F4 1.568(6) . ?
